data_4328831
loop_
_publ_author_name
'Tarun K. Bera'
'Mercouri G. Kanatzidis'

_publ_section_title
;
 Na2EuAs2S5, NaEuAsS4, and Na4Eu(AsS4)2: Controlling the Valency of
 Arsenic in Polysulfide Fluxes
;
_journal_name_full 'Inorganic Chemistry'
_journal_page_first 4293
_journal_page_last 4299
_journal_paper_doi 10.1021/ic202781c
_journal_volume 51
_journal_year 2012
_chemical_formula_sum 'As4 Eu2 Na4 S10'
_chemical_formula_weight 1016.16
_chemical_name_systematic
; 
 ? 
;
_space_group_IT_number 14
_symmetry_cell_setting monoclinic
_symmetry_space_group_name_Hall '-P 2ybc'
_symmetry_space_group_name_H-M 'P 1 21/c 1'
_atom_sites_solution_primary direct
_atom_sites_solution_secondary difmap
_audit_creation_method SHELXL-97
_cell_angle_alpha 90.00
_cell_angle_beta 101.270(6)
_cell_angle_gamma 90.00
_cell_formula_units_Z 4
_cell_length_a 28.966(2)
_cell_length_b 5.7085(3)
_cell_length_c 11.3641(9)
_cell_measurement_reflns_used 20322
_cell_measurement_temperature 100
_cell_measurement_theta_max 31.88
_cell_measurement_theta_min 2.87
_cell_volume 1842.8(2)
_computing_cell_refinement X-area
_computing_data_collection X-area
_computing_data_reduction X-area
_computing_molecular_graphics Diamond
_computing_structure_refinement 'SHELXL-97 (Sheldrick, 1997)'
_computing_structure_solution 'SHELXS-97 (Sheldrick, 1990)'
_diffrn_ambient_temperature 100
_diffrn_measured_fraction_theta_full 0.979
_diffrn_measured_fraction_theta_max 0.979
_diffrn_measurement_device_type IPDS2
_diffrn_measurement_method 'profile data from \w scan'
_diffrn_radiation_monochromator graphite
_diffrn_radiation_source 'fine-focus sealed tube'
_diffrn_radiation_type MoK\a
_diffrn_radiation_wavelength 0.71073
_diffrn_reflns_av_R_equivalents 0.0549
_diffrn_reflns_av_sigmaI/netI 0.0442
_diffrn_reflns_limit_h_max 42
_diffrn_reflns_limit_h_min -42
_diffrn_reflns_limit_k_max 8
_diffrn_reflns_limit_k_min -7
_diffrn_reflns_limit_l_max 14
_diffrn_reflns_limit_l_min -16
_diffrn_reflns_number 20322
_diffrn_reflns_theta_full 31.88
_diffrn_reflns_theta_max 31.88
_diffrn_reflns_theta_min 2.87
_exptl_absorpt_coefficient_mu 15.077
_exptl_absorpt_correction_T_max 0.8870
_exptl_absorpt_correction_T_min 0.4334
_exptl_absorpt_correction_type numerical
_exptl_absorpt_process_details XRED32
_exptl_crystal_colour red
_exptl_crystal_density_diffrn 3.663
_exptl_crystal_density_meas 3.663
_exptl_crystal_description needle
_exptl_crystal_F_000 1848
_exptl_crystal_size_max 0.24
_exptl_crystal_size_mid 0.12
_exptl_crystal_size_min 0.05
_refine_diff_density_max 2.057
_refine_diff_density_min -2.656
_refine_diff_density_rms 0.361
_refine_ls_extinction_coef 0.0
_refine_ls_extinction_expression Fc^*^=kFc[1+0.001xFc^2^\l^3^/sin(2\q)]^-1/4^
_refine_ls_extinction_method SHELXL
_refine_ls_goodness_of_fit_ref 1.218
_refine_ls_matrix_type full
_refine_ls_number_parameters 190
_refine_ls_number_reflns 6209
_refine_ls_number_restraints 0
_refine_ls_restrained_S_all 1.218
_refine_ls_R_factor_all 0.0648
_refine_ls_R_factor_gt 0.0484
_refine_ls_shift/su_max 1.506
_refine_ls_shift/su_mean 0.113
_refine_ls_structure_factor_coef Fsqd
_refine_ls_weighting_details 'calc w=1/[\s^2^(Fo^2^)+(0.0144P)^2^+34.5300P] where P=(Fo^2^+2Fc^2^)/3'
_refine_ls_weighting_scheme calc
_refine_ls_wR_factor_gt 0.0805
_refine_ls_wR_factor_ref 0.0848
_reflns_number_gt 5089
_reflns_number_total 6209
_reflns_threshold_expression >2sigma(I)
_cod_data_source_file ic202781c_si_002_2.cif
_cod_data_source_block Na2EuAs2S5
_cod_original_cell_volume 1842.9(2)
_cod_database_code 4328831

loop_
_symmetry_equiv_pos_as_xyz
'x, y, z'
'-x, y+1/2, -z+1/2'
'-x, -y, -z'
'x, -y-1/2, z-1/2'

loop_
_atom_site_label
_atom_site_type_symbol
_atom_site_fract_x
_atom_site_fract_y
_atom_site_fract_z
_atom_site_U_iso_or_equiv
_atom_site_adp_type
_atom_site_occupancy
_atom_site_symmetry_multiplicity
_atom_site_calc_flag
_atom_site_refinement_flags
Na1 Na 0.24666(9) 0.7615(6) 0.5530(2) 0.0054(5) Uani 1 1 d .
Na2 Na 0.25334(9) 0.2590(6) 0.8064(2) 0.0059(5) Uani 1 1 d .
Na3 Na 0.34283(10) 0.7901(6) 0.8595(3) 0.0105(6) Uani 1 1 d .
Na4 Na 0.15712(10) 0.2155(6) 0.0158(3) 0.0101(6) Uani 1 1 d .
Eu1A Eu 0.453254(11) 0.31759(7) 0.90551(3) 0.00432(11) Uani 0.960(3) 1 d P
Eu1B Eu 0.4533(3) 0.179(2) 0.9030(7) 0.00432(11) Uani 0.04 1 d P
Eu2A Eu 0.046798(11) 0.68255(7) 0.95196(3) 0.00418(11) Uani 0.959(3) 1 d P
Eu2B Eu 0.0466(3) 0.820(2) 0.9500(7) 0.00418(11) Uani 0.04 1 d P
As1 As 0.57271(2) 0.24352(13) 0.84625(6) 0.00417(14) Uani 1 1 d .
As2 As 0.34210(2) 0.25741(13) 0.62042(6) 0.00426(14) Uani 1 1 d .
As3 As 0.15824(2) 0.75141(13) 0.77841(6) 0.00429(14) Uani 1 1 d .
As4 As 0.92757(2) 0.75980(13) 0.77402(6) 0.00410(14) Uani 1 1 d .
S1 S 0.26448(5) 0.2608(3) 0.56044(14) 0.0059(3) Uani 1 1 d .
S2 S 0.35051(5) 0.2910(3) 0.81929(14) 0.0066(3) Uani 1 1 d .
S3 S 0.65194(5) 0.3505(3) 0.89293(15) 0.0058(3) Uani 1 1 d .
S4 S 0.46370(6) 0.4118(3) 0.17752(15) 0.0063(3) Uani 1 1 d .
S5 S 0.55712(5) 0.1783(3) 0.02868(15) 0.0065(3) Uani 1 1 d .
S6 S 0.94299(5) 0.8214(3) 0.97219(14) 0.0059(3) Uani 1 1 d .
S7 S 0.84823(5) 0.6576(3) 0.74128(14) 0.0055(3) Uani 1 1 d .
S8 S 0.23592(5) 0.7509(3) 0.79634(14) 0.0059(3) Uani 1 1 d .
S9 S 0.03662(6) 0.5867(3) 0.21387(15) 0.0065(3) Uani 1 1 d .
S10 S 0.14952(5) 0.7152(3) 0.96880(14) 0.0067(3) Uani 1 1 d .

loop_
_atom_site_aniso_label
_atom_site_aniso_U_11
_atom_site_aniso_U_22
_atom_site_aniso_U_33
_atom_site_aniso_U_23
_atom_site_aniso_U_13
_atom_site_aniso_U_12
Na1 0.0065(11) 0.0058(14) 0.0036(11) 0.0003(10) 0.0007(8) -0.0002(10)
Na2 0.0045(11) 0.0071(14) 0.0062(11) 0.0016(11) 0.0015(9) 0.0016(10)
Na3 0.0097(12) 0.0133(17) 0.0085(12) 0.0052(11) 0.0019(9) 0.0000(11)
Na4 0.0104(12) 0.0118(17) 0.0081(12) -0.0039(11) 0.0023(9) 0.0006(11)
Eu1A 0.00468(15) 0.0040(2) 0.00420(15) -0.00063(12) 0.00059(10) -0.00029(11)
Eu1B 0.00468(15) 0.0040(2) 0.00420(15) -0.00063(12) 0.00059(10) -0.00029(11)
Eu2A 0.00455(15) 0.0038(2) 0.00427(15) 0.00042(12) 0.00105(10) -0.00024(11)
Eu2B 0.00455(15) 0.0038(2) 0.00427(15) 0.00042(12) 0.00105(10) -0.00024(11)
As1 0.0039(3) 0.0044(3) 0.0044(3) -0.0005(2) 0.00120(19) -0.0004(2)
As2 0.0041(3) 0.0045(3) 0.0042(3) 0.0003(2) 0.00096(19) -0.0002(2)
As3 0.0043(3) 0.0043(3) 0.0041(3) -0.0005(2) 0.00062(19) -0.0005(2)
As4 0.0037(3) 0.0044(3) 0.0041(3) 0.0007(2) 0.00039(19) -0.0002(2)
S1 0.0056(6) 0.0061(8) 0.0056(6) 0.0007(6) 0.0002(5) 0.0013(5)
S2 0.0053(6) 0.0108(9) 0.0035(6) 0.0001(6) 0.0004(5) 0.0003(5)
S3 0.0047(6) 0.0056(8) 0.0069(7) 0.0007(6) 0.0008(5) -0.0001(5)
S4 0.0062(6) 0.0058(8) 0.0072(7) 0.0009(6) 0.0022(5) 0.0007(5)
S5 0.0062(6) 0.0072(8) 0.0063(6) 0.0016(6) 0.0017(5) 0.0010(5)
S6 0.0065(6) 0.0060(8) 0.0051(6) -0.0009(6) 0.0010(5) 0.0002(5)
S7 0.0051(6) 0.0056(8) 0.0053(6) 0.0003(6) -0.0002(5) 0.0000(5)
S8 0.0054(6) 0.0060(8) 0.0065(6) 0.0007(6) 0.0019(5) 0.0010(5)
S9 0.0066(6) 0.0065(8) 0.0060(7) -0.0011(6) 0.0001(5) 0.0010(5)
S10 0.0060(6) 0.0100(9) 0.0042(6) 0.0009(6) 0.0017(5) 0.0004(6)

loop_
_atom_type_symbol
_atom_type_description
_atom_type_scat_dispersion_real
_atom_type_scat_dispersion_imag
_atom_type_scat_source
Na Na 0.0362 0.0249 'International Tables Vol C Tables 4.2.6.8 and 6.1.1.4'
S S 0.1246 0.1234 'International Tables Vol C Tables 4.2.6.8 and 6.1.1.4'
As As 0.0499 2.0058 'International Tables Vol C Tables 4.2.6.8 and 6.1.1.4'
Eu Eu -0.1578 3.6682 'International Tables Vol C Tables 4.2.6.8 and 6.1.1.4'

loop_
_geom_angle_atom_site_label_1
_geom_angle_atom_site_label_2
_geom_angle_atom_site_label_3
_geom_angle
_geom_angle_site_symmetry_1
_geom_angle_site_symmetry_3
S10 Na1 S8 92.29(9) 4_575 .
S10 Na1 S8 75.60(8) 4_575 4_575
S8 Na1 S8 167.47(12) . 4_575
S10 Na1 S1 97.18(10) 4_575 1_565
S8 Na1 S1 92.60(10) . 1_565
S8 Na1 S1 92.12(10) 4_575 1_565
S10 Na1 S1 102.63(11) 4_575 .
S8 Na1 S1 90.20(9) . .
S8 Na1 S1 89.35(9) 4_575 .
S1 Na1 S1 159.87(12) 1_565 .
S10 Na1 S3 165.17(13) 4_575 2_656
S8 Na1 S3 95.49(9) . 2_656
S8 Na1 S3 97.03(9) 4_575 2_656
S1 Na1 S3 69.92(8) 1_565 2_656
S1 Na1 S3 89.97(9) . 2_656
S10 Na1 Na4 50.50(8) 4_575 4_566
S8 Na1 Na4 83.62(9) . 4_566
S8 Na1 Na4 86.10(9) 4_575 4_566
S1 Na1 Na4 147.02(11) 1_565 4_566
S1 Na1 Na4 53.12(8) . 4_566
S3 Na1 Na4 143.00(12) 2_656 4_566
S10 Na1 Na3 126.56(10) 4_575 4_575
S8 Na1 Na3 140.92(10) . 4_575
S8 Na1 Na3 50.98(7) 4_575 4_575
S1 Na1 Na3 86.99(9) 1_565 4_575
S1 Na1 Na3 78.38(9) . 4_575
S3 Na1 Na3 47.94(7) 2_656 4_575
Na4 Na1 Na3 116.14(10) 4_566 4_575
S10 Na1 Na4 47.63(7) 4_575 4_576
S8 Na1 Na4 85.72(9) . 4_576
S8 Na1 Na4 88.34(9) 4_575 4_576
S1 Na1 Na4 50.52(7) 1_565 4_576
S1 Na1 Na4 149.61(11) . 4_576
S3 Na1 Na4 120.39(11) 2_656 4_576
Na4 Na1 Na4 96.49(9) 4_566 4_576
Na3 Na1 Na4 121.93(10) 4_575 4_576
S10 Na1 Na2 84.80(8) 4_575 4_575
S8 Na1 Na2 137.29(11) . 4_575
S8 Na1 Na2 46.15(7) 4_575 4_575
S1 Na1 Na2 45.97(6) 1_565 4_575
S1 Na1 Na2 132.07(9) . 4_575
S3 Na1 Na2 80.91(8) 2_656 4_575
Na4 Na1 Na2 123.74(9) 4_566 4_575
Na3 Na1 Na2 60.70(8) 4_575 4_575
Na4 Na1 Na2 61.25(7) 4_576 4_575
S10 Na1 Na3 141.00(10) 4_575 .
S8 Na1 Na3 49.20(7) . .
S8 Na1 Na3 143.18(10) 4_575 .
S1 Na1 Na3 81.09(8) 1_565 .
S1 Na1 Na3 85.74(9) . .
S3 Na1 Na3 46.60(6) 2_656 .
Na4 Na1 Na3 118.54(10) 4_566 .
Na3 Na1 Na3 92.38(8) 4_575 .
Na4 Na1 Na3 113.23(9) 4_576 .
Na2 Na1 Na3 117.73(9) 4_575 .
S10 Na1 Na2 96.66(9) 4_575 1_565
S8 Na1 Na2 46.98(7) . 1_565
S8 Na1 Na2 136.44(12) 4_575 1_565
S1 Na1 Na2 45.62(7) 1_565 1_565
S1 Na1 Na2 133.72(10) . 1_565
S3 Na1 Na2 79.70(8) 2_656 1_565
Na4 Na1 Na2 122.16(9) 4_566 1_565
Na3 Na1 Na2 121.31(9) 4_575 1_565
Na4 Na1 Na2 58.54(7) 4_576 1_565
Na2 Na1 Na2 90.94(6) 4_575 1_565
Na3 Na1 Na2 54.70(7) . 1_565
S2 Na2 S1 92.07(9) . 4_566
S2 Na2 S8 96.09(10) . .
S1 Na2 S8 93.66(10) 4_566 .
S2 Na2 S1 75.38(8) . .
S1 Na2 S1 167.12(12) 4_566 .
S8 Na2 S1 90.57(9) . .
S2 Na2 S8 103.29(10) . 1_545
S1 Na2 S8 89.14(9) 4_566 1_545
S8 Na2 S8 160.31(12) . 1_545
S1 Na2 S8 90.96(10) . 1_545
S2 Na2 S7 169.27(13) . 2_646
S1 Na2 S7 95.17(9) 4_566 2_646
S8 Na2 S7 91.35(9) . 2_646
S1 Na2 S7 96.88(9) . 2_646
S8 Na2 S7 68.98(8) 1_545 2_646
S2 Na2 Na3 51.06(8) . 1_545
S1 Na2 Na3 82.46(9) 4_566 1_545
S8 Na2 Na3 146.45(11) . 1_545
S1 Na2 Na3 87.30(9) . 1_545
S8 Na2 Na3 53.24(8) 1_545 1_545
S7 Na2 Na3 122.15(12) 2_646 1_545
S2 Na2 Na4 126.13(10) . 4_566
S1 Na2 Na4 141.68(10) 4_566 4_566
S8 Na2 Na4 80.62(9) . 4_566
S1 Na2 Na4 51.09(7) . 4_566
S8 Na2 Na4 85.11(9) 1_545 4_566
S7 Na2 Na4 47.60(7) 2_646 4_566
Na3 Na2 Na4 122.00(10) 1_545 4_566
S2 Na2 Na1 96.08(9) . 4_576
S1 Na2 Na1 47.05(7) 4_566 4_576
S8 Na2 Na1 46.61(7) . 4_576
S1 Na2 Na1 135.85(11) . 4_576
S8 Na2 Na1 132.77(9) 1_545 4_576
S7 Na2 Na1 94.65(8) 2_646 4_576
Na3 Na2 Na1 121.11(9) 1_545 4_576
Na4 Na2 Na1 116.79(9) 4_566 4_576
S2 Na2 Na3 47.10(7) . .
S1 Na2 Na3 86.26(9) 4_566 .
S8 Na2 Na3 49.99(7) . .
S1 Na2 Na3 87.18(9) . .
S8 Na2 Na3 149.69(10) 1_545 .
S7 Na2 Na3 141.27(12) 2_646 .
Na3 Na2 Na3 96.46(9) 1_545 .
Na4 Na2 Na3 116.13(9) 4_566 .
Na1 Na2 Na3 58.82(7) 4_576 .
S2 Na2 Na4 141.47(10) . 1_556
S1 Na2 Na4 49.41(7) 4_566 1_556
S8 Na2 Na4 86.94(9) . 1_556
S1 Na2 Na4 143.13(10) . 1_556
S8 Na2 Na4 80.12(8) 1_545 1_556
S7 Na2 Na4 46.49(6) 2_646 1_556
Na3 Na2 Na4 113.92(10) 1_545 1_556
Na4 Na2 Na4 92.31(8) 4_566 1_556
Na1 Na2 Na4 59.05(7) 4_576 1_556
Na3 Na2 Na4 117.86(10) . 1_556
S2 Na2 Na1 89.48(8) . 1_545
S1 Na2 Na1 132.75(12) 4_566 1_545
S8 Na2 Na1 133.10(10) . 1_545
S1 Na2 Na1 46.02(7) . 1_545
S8 Na2 Na1 44.94(7) 1_545 1_545
S7 Na2 Na1 79.79(8) 2_646 1_545
Na3 Na2 Na1 62.56(8) 1_545 1_545
Na4 Na2 Na1 59.46(7) 4_566 1_545
Na1 Na2 Na1 174.44(10) 4_576 1_545
Na3 Na2 Na1 126.05(9) . 1_545
Na4 Na2 Na1 116.06(9) 1_556 1_545
S2 Na3 S3 83.67(10) . 3_667
S2 Na3 S2 158.36(12) . 1_565
S3 Na3 S2 115.65(12) 3_667 1_565
S2 Na3 S3 86.62(10) . 2_656
S3 Na3 S3 169.01(14) 3_667 2_656
S2 Na3 S3 73.14(9) 1_565 2_656
S2 Na3 S5 91.64(10) . 3_666
S3 Na3 S5 74.74(8) 3_667 3_666
S2 Na3 S5 84.74(10) 1_565 3_666
S3 Na3 S5 100.47(10) 2_656 3_666
S2 Na3 S8 89.79(10) . .
S3 Na3 S8 93.79(9) 3_667 .
S2 Na3 S8 98.09(10) 1_565 .
S3 Na3 S8 91.31(9) 2_656 .
S5 Na3 S8 168.20(12) 3_666 .
S2 Na3 Na2 139.39(11) . 1_565
S3 Na3 Na2 105.12(10) 3_667 1_565
S2 Na3 Na2 48.33(7) 1_565 1_565
S3 Na3 Na2 85.62(9) 2_656 1_565
S5 Na3 Na2 128.96(13) 3_666 1_565
S8 Na3 Na2 50.67(7) . 1_565
S2 Na3 Eu1B 119.99(18) . 1_565
S3 Na3 Eu1B 98.66(15) 3_667 1_565
S2 Na3 Eu1B 50.65(17) 1_565 1_565
S3 Na3 Eu1B 81.76(14) 2_656 1_565
S5 Na3 Eu1B 35.16(16) 3_666 1_565
S8 Na3 Eu1B 148.68(19) . 1_565
Na2 Na3 Eu1B 98.18(18) 1_565 1_565
S2 Na3 Na1 95.75(10) . 4_576
S3 Na3 Na1 48.47(7) 3_667 4_576
S2 Na3 Na1 104.40(11) 1_565 4_576
S3 Na3 Na1 138.20(10) 2_656 4_576
S5 Na3 Na1 121.09(10) 3_666 4_576
S8 Na3 Na1 47.10(6) . 4_576
Na2 Na3 Na1 65.74(8) 1_565 4_576
Eu1B Na3 Na1 129.92(16) 1_565 4_576
S2 Na3 Na2 44.90(7) . .
S3 Na3 Na2 81.04(9) 3_667 .
S2 Na3 Na2 142.80(11) 1_565 .
S3 Na3 Na2 95.67(10) 2_656 .
S5 Na3 Na2 132.46(12) 3_666 .
S8 Na3 Na2 45.79(7) . .
Na2 Na3 Na2 96.46(9) 1_565 .
Eu1B Na3 Na2 164.89(19) 1_565 .
Na1 Na3 Na2 60.48(7) 4_576 .
S2 Na3 Na1 83.40(9) . .
S3 Na3 Na1 136.53(11) 3_667 .
S2 Na3 Na1 88.02(9) 1_565 .
S3 Na3 Na1 46.67(6) 2_656 .
S5 Na3 Na1 146.87(11) 3_666 .
S8 Na3 Na1 44.92(6) . .
Na2 Na3 Na1 62.74(8) 1_565 .
Eu1B Na3 Na1 123.63(15) 1_565 .
Na1 Na3 Na1 92.02(8) 4_576 .
Na2 Na3 Na1 60.92(8) . .
S2 Na3 Eu1A 45.46(5) . .
S3 Na3 Eu1A 78.72(7) 3_667 .
S2 Na3 Eu1A 125.39(9) 1_565 .
S3 Na3 Eu1A 90.80(8) 2_656 .
S5 Na3 Eu1A 46.49(6) 3_666 .
S8 Na3 Eu1A 134.96(11) . .
Na2 Na3 Eu1A 173.53(10) 1_565 .
Eu1B Na3 Eu1A 75.94(16) 1_565 .
Na1 Na3 Eu1A 120.08(9) 4_576 .
Na2 Na3 Eu1A 89.25(8) . .
Na1 Na3 Eu1A 118.11(9) . .
S7 Na4 S10 85.01(10) 3_666 1_554
S7 Na4 S10 113.95(12) 3_666 1_544
S10 Na4 S10 158.71(12) 1_554 1_544
S7 Na4 S7 169.98(13) 3_666 2_645
S10 Na4 S7 86.55(10) 1_554 2_645
S10 Na4 S7 73.55(8) 1_544 2_645
S7 Na4 S6 74.67(8) 3_666 3_666
S10 Na4 S6 92.24(10) 1_554 3_666
S10 Na4 S6 84.14(10) 1_544 3_666
S7 Na4 S6 100.30(10) 2_645 3_666
S7 Na4 S1 94.20(9) 3_666 4_565
S10 Na4 S1 91.45(10) 1_554 4_565
S10 Na4 S1 96.44(10) 1_544 4_565
S7 Na4 S1 91.40(9) 2_645 4_565
S6 Na4 S1 167.91(12) 3_666 4_565
S7 Na4 Na1 103.94(10) 3_666 4_565
S10 Na4 Na1 139.91(11) 1_554 4_565
S10 Na4 Na1 47.85(7) 1_544 4_565
S7 Na4 Na1 86.01(9) 2_645 4_565
S6 Na4 Na1 127.85(12) 3_666 4_565
S1 Na4 Na1 49.47(7) 4_565 4_565
S7 Na4 Eu2B 97.71(15) 3_666 1_544
S10 Na4 Eu2B 120.52(18) 1_554 1_544
S10 Na4 Eu2B 50.27(16) 1_544 1_544
S7 Na4 Eu2B 81.96(14) 2_645 1_544
S6 Na4 Eu2B 34.91(15) 3_666 1_544
S1 Na4 Eu2B 146.61(19) 4_565 1_544
Na1 Na4 Eu2B 97.28(18) 4_565 1_544
S7 Na4 Na2 48.82(7) 3_666 4_565
S10 Na4 Na2 97.79(10) 1_554 4_565
S10 Na4 Na2 102.06(10) 1_544 4_565
S7 Na4 Na2 138.17(10) 2_645 4_565
S6 Na4 Na2 120.92(10) 3_666 4_565
S1 Na4 Na2 47.10(6) 4_565 4_565
Na1 Na4 Na2 64.10(8) 4_565 4_565
Eu2B Na4 Na2 127.96(16) 1_544 4_565
S7 Na4 Na1 82.17(9) 3_666 4_575
S10 Na4 Na1 45.31(7) 1_554 4_575
S10 Na4 Na1 142.42(11) 1_544 4_575
S7 Na4 Na1 95.69(9) 2_645 4_575
S6 Na4 Na1 133.44(12) 3_666 4_575
S1 Na4 Na1 47.02(7) 4_565 4_575
Na1 Na4 Na1 96.49(9) 4_565 4_575
Eu2B Na4 Na1 165.83(18) 1_544 4_575
Na2 Na4 Na1 62.00(8) 4_565 4_575
S7 Na4 Na2 136.48(11) 3_666 1_554
S10 Na4 Na2 82.33(9) 1_554 1_554
S10 Na4 Na2 89.32(9) 1_544 1_554
S7 Na4 Na2 47.09(6) 2_645 1_554
S6 Na4 Na2 147.03(11) 3_666 1_554
S1 Na4 Na2 44.99(6) 4_565 1_554
Na1 Na4 Na2 64.13(7) 4_565 1_554
Eu2B Na4 Na2 124.48(15) 1_544 1_554
Na2 Na4 Na2 92.05(8) 4_565 1_554
Na1 Na4 Na2 59.70(7) 4_575 1_554
S7 Na4 Eu2A 79.69(8) 3_666 1_554
S10 Na4 Eu2A 45.78(5) 1_554 1_554
S10 Na4 Eu2A 125.16(9) 1_544 1_554
S7 Na4 Eu2A 90.55(8) 2_645 1_554
S6 Na4 Eu2A 46.77(6) 3_666 1_554
S1 Na4 Eu2A 136.96(11) 4_565 1_554
Na1 Na4 Eu2A 172.90(10) 4_565 1_554
Eu2B Na4 Eu2A 76.08(16) 1_544 1_554
Na2 Na4 Eu2A 121.92(9) 4_565 1_554
Na1 Na4 Eu2A 90.01(8) 4_575 1_554
Na2 Na4 Eu2A 117.46(9) 1_554 1_554
Eu1B Eu1A S2 86.9(6) . .
Eu1B Eu1A S5 18.9(6) . 3_656
S2 Eu1A S5 83.63(5) . 3_656
Eu1B Eu1A S4 61.8(6) . 4_566
S2 Eu1A S4 87.46(5) . 4_566
S5 Eu1A S4 80.29(5) 3_656 4_566
Eu1B Eu1A S5 165.4(6) . 3_666
S2 Eu1A S5 89.34(5) . 3_666
S5 Eu1A S5 146.51(6) 3_656 3_666
S4 Eu1A S5 132.21(5) 4_566 3_666
Eu1B Eu1A S4 102.1(6) . 1_556
S2 Eu1A S4 103.66(4) . 1_556
S5 Eu1A S4 84.76(5) 3_656 1_556
S4 Eu1A S4 160.28(4) 4_566 1_556
S5 Eu1A S4 65.14(5) 3_666 1_556
Eu1B Eu1A S4 118.2(6) . 3_666
S2 Eu1A S4 134.81(5) . 3_666
S5 Eu1A S4 131.70(5) 3_656 3_666
S4 Eu1A S4 75.01(3) 4_566 3_666
S5 Eu1A S4 74.01(5) 3_666 3_666
S4 Eu1A S4 106.40(4) 1_556 3_666
Eu1B Eu1A S5 75.9(6) . 1_556
S2 Eu1A S5 160.93(5) . 1_556
S5 Eu1A S5 77.43(5) 3_656 1_556
S4 Eu1A S5 91.43(5) 4_566 1_556
S5 Eu1A S5 105.28(4) 3_666 1_556
S4 Eu1A S5 72.70(4) 1_556 1_556
S4 Eu1A S5 62.63(4) 3_666 1_556
Eu1B Eu1A As1 82.6(6) . .
S2 Eu1A As1 149.08(3) . .
S5 Eu1A As1 94.70(3) 3_656 .
S4 Eu1A As1 61.94(3) 4_566 .
S5 Eu1A As1 107.42(3) 3_666 .
S4 Eu1A As1 106.94(3) 1_556 .
S4 Eu1A As1 37.01(3) 3_666 .
S5 Eu1A As1 37.25(3) 1_556 .
Eu1B Eu1A Eu1A 124.8(6) . 3_667
S2 Eu1A Eu1A 142.10(4) . 3_667
S5 Eu1A Eu1A 119.03(3) 3_656 3_667
S4 Eu1A Eu1A 124.06(3) 4_566 3_667
S5 Eu1A Eu1A 54.57(3) 3_666 3_667
S4 Eu1A Eu1A 53.95(3) 1_556 3_667
S4 Eu1A Eu1A 52.45(3) 3_666 3_667
S5 Eu1A Eu1A 50.71(4) 1_556 3_667
As1 Eu1A Eu1A 64.391(15) . 3_667
Eu1B Eu1A Na3 130.8(6) . .
S2 Eu1A Na3 44.50(6) . .
S5 Eu1A Na3 122.79(5) 3_656 .
S4 Eu1A Na3 112.64(5) 4_566 .
S5 Eu1A Na3 45.12(6) 3_666 .
S4 Eu1A Na3 86.29(5) 1_556 .
S4 Eu1A Na3 105.00(6) 3_666 .
S5 Eu1A Na3 149.87(6) 1_556 .
As1 Eu1A Na3 141.60(5) . .
Eu1A Eu1A Na3 99.47(5) 3_667 .
Eu1B Eu1A Eu1B 48.8(6) . 3_657
S2 Eu1A Eu1B 129.85(14) . 3_657
S5 Eu1A Eu1B 46.61(14) 3_656 3_657
S4 Eu1A Eu1B 89.38(13) 4_566 3_657
S5 Eu1A Eu1B 126.93(14) 3_666 3_657
S4 Eu1A Eu1B 70.97(12) 1_556 3_657
S4 Eu1A Eu1B 91.92(12) 3_666 3_657
S5 Eu1A Eu1B 31.09(13) 1_556 3_657
As1 Eu1A Eu1B 59.02(11) . 3_657
Eu1A Eu1A Eu1B 76.04(14) 3_667 3_657
Na3 Eu1A Eu1B 154.88(12) . 3_657
Eu1A Eu1B S5 154.5(8) . 3_656
Eu1A Eu1B S4 103.2(7) . 4_566
S5 Eu1B S4 101.7(4) 3_656 4_566
Eu1A Eu1B S2 78.0(6) . .
S5 Eu1B S2 96.4(3) 3_656 .
S4 Eu1B S2 91.6(2) 4_566 .
Eu1A Eu1B S5 89.6(6) . 1_556
S5 Eu1B S5 91.3(3) 3_656 1_556
S4 Eu1B S5 99.3(2) 4_566 1_556
S2 Eu1B S5 165.1(4) . 1_556
Eu1A Eu1B S4 64.6(6) . 1_556
S5 Eu1B S4 91.9(3) 3_656 1_556
S4 Eu1B S4 163.3(4) 4_566 1_556
S2 Eu1B S4 96.5(2) . 1_556
S5 Eu1B S4 70.45(17) 1_556 1_556
Eu1A Eu1B As1 85.1(6) . .
S5 Eu1B As1 110.5(3) 3_656 .
S4 Eu1B As1 64.25(16) 4_566 .
S2 Eu1B As1 146.4(3) . .
S5 Eu1B As1 37.58(9) 1_556 .
S4 Eu1B As1 102.0(2) 1_556 .
Eu1A Eu1B Eu1B 122.0(8) . 3_657
S5 Eu1B Eu1B 54.9(3) 3_656 3_657
S4 Eu1B Eu1B 104.6(4) 4_566 3_657
S2 Eu1B Eu1B 149.0(5) . 3_657
S5 Eu1B Eu1B 36.42(16) 1_556 3_657
S4 Eu1B Eu1B 75.2(3) 1_556 3_657
As1 Eu1B Eu1B 63.9(2) . 3_657
Eu1A Eu1B Na3 125.1(6) . 1_545
S5 Eu1B Na3 49.40(18) 3_656 1_545
S4 Eu1B Na3 90.6(2) 4_566 1_545
S2 Eu1B Na3 48.36(14) . 1_545
S5 Eu1B Na3 140.7(3) 1_556 1_545
S4 Eu1B Na3 105.7(2) 1_556 1_545
As1 Eu1B Na3 145.7(3) . 1_545
Eu1B Eu1B Na3 104.3(4) 3_657 1_545
Eu1A Eu1B Eu1A 131.2(6) . 3_657
S5 Eu1B Eu1A 47.20(18) 3_656 3_657
S4 Eu1B Eu1A 100.5(3) 4_566 3_657
S2 Eu1B Eu1A 143.2(3) . 3_657
S5 Eu1B Eu1A 44.51(13) 1_556 3_657
S4 Eu1B Eu1A 81.62(17) 1_556 3_657
As1 Eu1B Eu1A 67.98(14) . 3_657
Eu1B Eu1B Eu1A 9.14(19) 3_657 3_657
Na3 Eu1B Eu1A 96.4(2) 1_545 3_657
Eu1A Eu1B Eu1A 46.4(5) . 3_667
S5 Eu1B Eu1A 123.9(3) 3_656 3_667
S4 Eu1B Eu1A 116.1(3) 4_566 3_667
S2 Eu1B Eu1A 120.7(3) . 3_667
S5 Eu1B Eu1A 45.02(13) 1_556 3_667
S4 Eu1B Eu1A 47.30(13) 1_556 3_667
As1 Eu1B Eu1A 59.48(13) . 3_667
Eu1B Eu1B Eu1A 75.7(3) 3_657 3_667
Na3 Eu1B Eu1A 152.6(2) 1_545 3_667
Eu1A Eu1B Eu1A 84.83(14) 3_657 3_667
Eu2B Eu2A S10 86.5(5) . .
Eu2B Eu2A S6 18.4(6) . 3_677
S10 Eu2A S6 83.02(5) . 3_677
Eu2B Eu2A S9 62.1(6) . 4_576
S10 Eu2A S9 87.16(5) . 4_576
S6 Eu2A S9 80.06(5) 3_677 4_576
Eu2B Eu2A S6 165.0(6) . 3_667
S10 Eu2A S6 90.02(5) . 3_667
S6 Eu2A S6 146.65(6) 3_677 3_667
S9 Eu2A S6 132.30(5) 4_576 3_667
Eu2B Eu2A S6 75.6(6) . 1_455
S10 Eu2A S6 160.25(5) . 1_455
S6 Eu2A S6 77.35(5) 3_677 1_455
S9 Eu2A S6 91.63(5) 4_576 1_455
S6 Eu2A S6 105.15(4) 3_667 1_455
Eu2B Eu2A S9 101.7(6) . 1_556
S10 Eu2A S9 103.48(4) . 1_556
S6 Eu2A S9 84.95(5) 3_677 1_556
S9 Eu2A S9 160.45(4) 4_576 1_556
S6 Eu2A S9 64.98(5) 3_667 1_556
S6 Eu2A S9 72.77(4) 1_455 1_556
Eu2B Eu2A S9 118.0(6) . 3_566
S10 Eu2A S9 135.55(5) . 3_566
S6 Eu2A S9 131.38(5) 3_677 3_566
S9 Eu2A S9 75.18(3) 4_576 3_566
S6 Eu2A S9 74.09(5) 3_667 3_566
S6 Eu2A S9 62.47(4) 1_455 3_566
S9 Eu2A S9 106.39(4) 1_556 3_566
Eu2B Eu2A As4 82.2(6) . 1_455
S10 Eu2A As4 148.91(3) . 1_455
S6 Eu2A As4 94.32(3) 3_677 1_455
S9 Eu2A As4 61.97(3) 4_576 1_455
S6 Eu2A As4 107.61(3) 3_667 1_455
S6 Eu2A As4 37.27(3) 1_455 1_455
S9 Eu2A As4 107.13(3) 1_556 1_455
S9 Eu2A As4 37.07(3) 3_566 1_455
Eu2B Eu2A As4 129.3(6) . 2_646
S10 Eu2A As4 75.50(4) . 2_646
S6 Eu2A As4 143.49(4) 3_677 2_646
S9 Eu2A As4 69.83(4) 4_576 2_646
S6 Eu2A As4 63.42(3) 3_667 2_646
S6 Eu2A As4 122.43(3) 1_455 2_646
S9 Eu2A As4 128.39(4) 1_556 2_646
S9 Eu2A As4 60.18(3) 3_566 2_646
As4 Eu2A As4 89.475(16) 1_455 2_646
Eu2B Eu2A Eu2A 124.3(6) . 3_567
S10 Eu2A Eu2A 142.58(4) . 3_567
S6 Eu2A Eu2A 118.97(3) 3_677 3_567
S9 Eu2A Eu2A 124.27(3) 4_576 3_567
S6 Eu2A Eu2A 54.51(3) 3_667 3_567
S6 Eu2A Eu2A 50.63(4) 1_455 3_567
S9 Eu2A Eu2A 53.94(3) 1_556 3_567
S9 Eu2A Eu2A 52.44(3) 3_566 3_567
As4 Eu2A Eu2A 64.600(15) 1_455 3_567
As4 Eu2A Eu2A 95.401(19) 2_646 3_567
Eu2B Eu2A Na4 130.8(6) . 1_556
S10 Eu2A Na4 44.83(6) . 1_556
S6 Eu2A Na4 122.60(6) 3_677 1_556
S9 Eu2A Na4 112.52(5) 4_576 1_556
S6 Eu2A Na4 45.49(5) 3_667 1_556
S6 Eu2A Na4 150.05(6) 1_455 1_556
S9 Eu2A Na4 86.14(5) 1_556 1_556
S9 Eu2A Na4 105.49(6) 3_566 1_556
As4 Eu2A Na4 142.11(5) 1_455 1_556
As4 Eu2A Na4 56.37(4) 2_646 1_556
Eu2A Eu2A Na4 99.75(5) 3_567 1_556
Eu2A Eu2B S6 155.2(8) . 3_677
Eu2A Eu2B S9 103.0(7) . 4_576
S6 Eu2B S9 101.2(4) 3_677 4_576
Eu2A Eu2B S6 90.1(6) . 1_455
S6 Eu2B S6 91.3(3) 3_677 1_455
S9 Eu2B S6 99.5(2) 4_576 1_455
Eu2A Eu2B S10 78.4(6) . .
S6 Eu2B S10 95.7(3) 3_677 .
S9 Eu2B S10 91.3(2) 4_576 .
S6 Eu2B S10 165.7(4) 1_455 .
Eu2A Eu2B S9 65.0(5) . 1_556
S6 Eu2B S9 92.2(3) 3_677 1_556
S9 Eu2B S9 163.7(4) 4_576 1_556
S6 Eu2B S9 70.67(17) 1_455 1_556
S10 Eu2B S9 96.6(2) . 1_556
Eu2A Eu2B As4 85.5(6) . 1_455
S6 Eu2B As4 110.1(3) 3_677 1_455
S9 Eu2B As4 64.32(16) 4_576 1_455
S6 Eu2B As4 37.67(9) 1_455 1_455
S10 Eu2B As4 146.9(3) . 1_455
S9 Eu2B As4 102.4(2) 1_556 1_455
Eu2A Eu2B Eu2B 122.8(7) . 3_577
S6 Eu2B Eu2B 54.9(3) 3_677 3_577
S9 Eu2B Eu2B 104.5(4) 4_576 3_577
S6 Eu2B Eu2B 36.49(15) 1_455 3_577
S10 Eu2B Eu2B 148.4(5) . 3_577
S9 Eu2B Eu2B 75.7(2) 1_556 3_577
As4 Eu2B Eu2B 63.7(2) 1_455 3_577
Eu2A Eu2B Na4 125.3(6) . 1_566
S6 Eu2B Na4 49.03(18) 3_677 1_566
S9 Eu2B Na4 90.1(2) 4_576 1_566
S6 Eu2B Na4 140.4(3) 1_455 1_566
S10 Eu2B Na4 48.03(14) . 1_566
S9 Eu2B Na4 105.8(2) 1_556 1_566
As4 Eu2B Na4 144.9(3) 1_455 1_566
Eu2B Eu2B Na4 103.9(4) 3_577 1_566
Eu2A Eu2B Eu2A 131.8(6) . 3_577
S6 Eu2B Eu2A 47.19(17) 3_677 3_577
S9 Eu2B Eu2A 100.4(3) 4_576 3_577
S6 Eu2B Eu2A 44.49(13) 1_455 3_577
S10 Eu2B Eu2A 142.5(3) . 3_577
S9 Eu2B Eu2A 81.89(17) 1_556 3_577
As4 Eu2B Eu2A 67.79(14) 1_455 3_577
Eu2B Eu2B Eu2A 9.00(19) 3_577 3_577
Na4 Eu2B Eu2A 96.0(2) 1_566 3_577
Eu2A Eu2B Eu2A 46.9(5) . 3_567
S6 Eu2B Eu2A 124.2(3) 3_677 3_567
S9 Eu2B Eu2A 116.4(3) 4_576 3_567
S6 Eu2B Eu2A 45.05(13) 1_455 3_567
S10 Eu2B Eu2A 121.4(3) . 3_567
S9 Eu2B Eu2A 47.42(12) 1_556 3_567
As4 Eu2B Eu2A 59.79(13) 1_455 3_567
Eu2B Eu2B Eu2A 75.9(3) 3_577 3_567
Na4 Eu2B Eu2A 153.0(2) 1_566 3_567
Eu2A Eu2B Eu2A 84.88(14) 3_577 3_567
S4 As1 S5 94.75(7) 3_666 1_556
S4 As1 S3 102.59(7) 3_666 .
S5 As1 S3 101.57(6) 1_556 .
S4 As1 Eu1B 70.61(19) 3_666 .
S5 As1 Eu1B 56.70(13) 1_556 .
S3 As1 Eu1B 155.21(15) . .
S4 As1 Eu1A 58.64(4) 3_666 .
S5 As1 Eu1A 58.79(4) 1_556 .
S3 As1 Eu1A 147.92(5) . .
Eu1B As1 Eu1A 12.37(18) . .
S1 As2 S2 102.34(6) . .
S1 As2 S3 94.13(7) . 2_646
S2 As2 S3 98.99(7) . 2_646
S8 As3 S10 102.43(6) . .
S8 As3 S7 94.08(7) . 2_656
S10 As3 S7 99.36(7) . 2_656
S9 As4 S6 94.51(7) 3_666 .
S9 As4 S7 102.75(7) 3_666 .
S6 As4 S7 101.36(6) . .
S9 As4 Eu2B 70.77(19) 3_666 1_655
S6 As4 Eu2B 56.76(13) . 1_655
S7 As4 Eu2B 155.28(14) . 1_655
S9 As4 Eu2A 58.81(5) 3_666 1_655
S6 As4 Eu2A 58.87(4) . 1_655
S7 As4 Eu2A 148.24(5) . 1_655
Eu2B As4 Eu2A 12.31(18) 1_655 1_655
S9 As4 Eu2A 117.90(5) 3_666 2_656
S6 As4 Eu2A 124.61(6) . 2_656
S7 As4 Eu2A 112.20(5) . 2_656
Eu2B As4 Eu2A 91.29(15) 1_655 2_656
Eu2A As4 Eu2A 99.536(17) 1_655 2_656
As2 S1 Na2 102.63(8) . 4_565
As2 S1 Na2 90.05(7) . .
Na2 S1 Na2 167.05(12) 4_565 .
As2 S1 Na1 99.48(8) . 1_545
Na2 S1 Na1 86.98(9) 4_565 1_545
Na2 S1 Na1 88.36(9) . 1_545
As2 S1 Na1 100.45(9) . .
Na2 S1 Na1 91.45(10) 4_565 .
Na2 S1 Na1 88.78(9) . .
Na1 S1 Na1 159.87(12) 1_545 .
As2 S1 Na4 171.60(9) . 4_566
Na2 S1 Na4 85.60(9) 4_565 4_566
Na2 S1 Na4 81.81(8) . 4_566
Na1 S1 Na4 82.46(10) 1_545 4_566
Na1 S1 Na4 77.41(9) . 4_566
As2 S2 Na2 91.82(8) . .
As2 S2 Na3 104.30(9) . .
Na2 S2 Na3 88.00(10) . .
As2 S2 Na3 94.46(9) . 1_545
Na2 S2 Na3 80.61(10) . 1_545
Na3 S2 Na3 158.36(12) . 1_545
As2 S2 Eu1A 104.12(6) . .
Na2 S2 Eu1A 163.92(8) . .
Na3 S2 Eu1A 90.04(7) . .
Na3 S2 Eu1A 95.83(8) 1_545 .
As2 S2 Eu1B 101.94(17) . .
Na2 S2 Eu1B 157.8(2) . .
Na3 S2 Eu1B 105.1(2) . .
Na3 S2 Eu1B 81.0(2) 1_545 .
Eu1A S2 Eu1B 15.2(2) . .
As1 S3 As2 109.10(7) . 2_656
As1 S3 Na3 90.61(8) . 3_667
As2 S3 Na3 110.34(10) 2_656 3_667
As1 S3 Na3 89.05(8) . 2_646
As2 S3 Na3 92.00(9) 2_656 2_646
Na3 S3 Na3 156.40(7) 3_667 2_646
As1 S3 Na1 154.79(10) . 2_646
As2 S3 Na1 95.89(8) 2_656 2_646
Na3 S3 Na1 83.59(9) 3_667 2_646
Na3 S3 Na1 86.73(9) 2_646 2_646
As1 S4 Eu1B 98.5(2) 3_666 4_565
As1 S4 Eu1A 111.67(6) 3_666 4_565
Eu1B S4 Eu1A 15.0(2) 4_565 4_565
As1 S4 Eu1A 94.65(6) 3_666 1_554
Eu1B S4 Eu1A 155.7(2) 4_565 1_554
Eu1A S4 Eu1A 142.01(7) 4_565 1_554
As1 S4 Eu1A 84.36(6) 3_666 3_666
Eu1B S4 Eu1A 127.9(2) 4_565 3_666
Eu1A S4 Eu1A 133.65(6) 4_565 3_666
Eu1A S4 Eu1A 73.60(4) 1_554 3_666
As1 S4 Eu1B 106.47(19) 3_666 1_554
Eu1B S4 Eu1B 143.58(13) 4_565 1_554
Eu1A S4 Eu1B 129.17(19) 4_565 1_554
Eu1A S4 Eu1B 13.35(19) 1_554 1_554
Eu1A S4 Eu1B 81.41(16) 3_666 1_554
Eu1B S5 As1 122.8(2) 3_656 1_554
Eu1B S5 Na3 95.4(2) 3_656 3_666
As1 S5 Na3 91.72(8) 1_554 3_666
Eu1B S5 Eu1A 6.6(2) 3_656 3_656
As1 S5 Eu1A 116.25(7) 1_554 3_656
Na3 S5 Eu1A 95.14(8) 3_666 3_656
Eu1B S5 Eu1A 139.9(2) 3_656 3_666
As1 S5 Eu1A 96.87(7) 1_554 3_666
Na3 S5 Eu1A 88.38(8) 3_666 3_666
Eu1A S5 Eu1A 146.51(6) 3_656 3_666
Eu1B S5 Eu1B 88.7(3) 3_656 1_554
As1 S5 Eu1B 85.72(16) 1_554 1_554
Na3 S5 Eu1B 175.9(2) 3_666 1_554
Eu1A S5 Eu1B 88.9(2) 3_656 1_554
Eu1A S5 Eu1B 88.7(2) 3_666 1_554
Eu1B S5 Eu1A 101.7(2) 3_656 1_554
As1 S5 Eu1A 83.97(5) 1_554 1_554
Na3 S5 Eu1A 161.87(10) 3_666 1_554
Eu1A S5 Eu1A 102.57(5) 3_656 1_554
Eu1A S5 Eu1A 74.72(4) 3_666 1_554
Eu1B S5 Eu1A 14.5(2) 1_554 1_554
Eu2B S6 As4 122.0(2) 3_677 .
Eu2B S6 Eu2A 6.4(2) 3_677 3_677
As4 S6 Eu2A 115.66(7) . 3_677
Eu2B S6 Eu2B 88.7(3) 3_677 1_655
As4 S6 Eu2B 85.57(16) . 1_655
Eu2A S6 Eu2B 89.0(2) 3_677 1_655
Eu2B S6 Eu2A 140.3(2) 3_677 3_667
As4 S6 Eu2A 97.32(7) . 3_667
Eu2A S6 Eu2A 146.65(6) 3_677 3_667
Eu2B S6 Eu2A 88.7(2) 1_655 3_667
Eu2B S6 Na4 96.1(2) 3_677 3_666
As4 S6 Na4 91.76(8) . 3_666
Eu2A S6 Na4 95.66(8) 3_677 3_666
Eu2B S6 Na4 175.3(2) 1_655 3_666
Eu2A S6 Na4 87.74(8) 3_667 3_666
Eu2B S6 Eu2A 101.7(2) 3_677 1_655
As4 S6 Eu2A 83.86(5) . 1_655
Eu2A S6 Eu2A 102.65(5) 3_677 1_655
Eu2B S6 Eu2A 14.4(2) 1_655 1_655
Eu2A S6 Eu2A 74.85(4) 3_667 1_655
Na4 S6 Eu2A 161.28(10) 3_666 1_655
As4 S7 As3 108.81(7) . 2_646
As4 S7 Na4 91.15(8) . 3_666
As3 S7 Na4 108.82(10) 2_646 3_666
As4 S7 Na4 89.38(8) . 2_655
As3 S7 Na4 91.67(9) 2_646 2_655
Na4 S7 Na4 158.09(8) 3_666 2_655
As4 S7 Na2 154.12(10) . 2_656
As3 S7 Na2 96.84(8) 2_646 2_656
Na4 S7 Na2 83.58(9) 3_666 2_656
Na4 S7 Na2 86.43(9) 2_655 2_656
As3 S8 Na1 102.26(8) . .
As3 S8 Na2 99.98(8) . .
Na1 S8 Na2 90.45(10) . .
As3 S8 Na1 89.99(7) . 4_576
Na1 S8 Na1 167.75(12) . 4_576
Na2 S8 Na1 87.25(9) . 4_576
As3 S8 Na2 99.52(8) . 1_565
Na1 S8 Na2 88.07(9) . 1_565
Na2 S8 Na2 160.31(12) . 1_565
Na1 S8 Na2 90.05(9) 4_576 1_565
As3 S8 Na3 170.73(9) . .
Na1 S8 Na3 85.88(9) . .
Na2 S8 Na3 84.22(10) . .
Na1 S8 Na3 81.92(9) 4_576 .
Na2 S8 Na3 76.09(9) 1_565 .
As4 S9 Eu2B 99.0(2) 3_666 4_575
As4 S9 Eu2A 112.06(6) 3_666 4_575
Eu2B S9 Eu2A 14.9(2) 4_575 4_575
As4 S9 Eu2A 94.92(6) 3_666 1_554
Eu2B S9 Eu2A 155.5(2) 4_575 1_554
Eu2A S9 Eu2A 141.78(7) 4_575 1_554
As4 S9 Eu2A 84.11(6) 3_666 3_566
Eu2B S9 Eu2A 127.68(19) 4_575 3_566
Eu2A S9 Eu2A 133.42(6) 4_575 3_566
Eu2A S9 Eu2A 73.61(4) 1_554 3_566
As4 S9 Eu2B 106.77(19) 3_666 1_554
Eu2B S9 Eu2B 143.37(12) 4_575 1_554
Eu2A S9 Eu2B 128.98(19) 4_575 1_554
Eu2A S9 Eu2B 13.29(19) 1_554 1_554
Eu2A S9 Eu2B 81.32(16) 3_566 1_554
As3 S10 Na1 91.75(7) . 4_576
As3 S10 Na4 104.49(9) . 1_556
Na1 S10 Na4 87.06(10) 4_576 1_556
As3 S10 Na4 93.90(8) . 1_566
Na1 S10 Na4 81.66(10) 4_576 1_566
Na4 S10 Na4 158.71(13) 1_556 1_566
As3 S10 Eu2A 104.26(6) . .
Na1 S10 Eu2A 163.99(8) 4_576 .
Na4 S10 Eu2A 89.38(7) 1_556 .
Na4 S10 Eu2A 96.50(8) 1_566 .
As3 S10 Eu2B 102.16(16) . .
Na1 S10 Eu2B 159.0(2) 4_576 .
Na4 S10 Eu2B 104.3(2) 1_556 .
Na4 S10 Eu2B 81.7(2) 1_566 .
Eu2A S10 Eu2B 15.1(2) . .

loop_
_geom_bond_atom_site_label_1
_geom_bond_atom_site_label_2
_geom_bond_distance
_geom_bond_site_symmetry_2
Na1 S10 2.792(3) 4_575
Na1 S8 2.843(3) .
Na1 S8 2.873(3) 4_575
Na1 S1 2.895(4) 1_565
Na1 S1 2.903(4) .
Na1 S3 2.925(3) 2_656
Na1 Na4 3.727(4) 4_566
Na1 Na3 3.883(4) 4_575
Na1 Na4 3.923(4) 4_576
Na1 Na2 3.950(4) 4_575
Na1 Na3 4.015(4) .
Na1 Na2 4.022(4) 1_565
Na2 S2 2.796(3) .
Na2 S1 2.844(3) 4_566
Na2 S8 2.851(4) .
Na2 S1 2.876(3) .
Na2 S8 2.942(4) 1_545
Na2 S7 2.943(3) 2_646
Na2 Na3 3.692(4) 1_545
Na2 Na4 3.886(4) 4_566
Na2 Na1 3.950(4) 4_576
Na2 Na3 3.958(5) .
Na2 Na4 4.010(4) 1_556
Na2 Na1 4.022(4) 1_545
Na3 S2 2.901(4) .
Na3 S3 2.901(3) 3_667
Na3 S2 2.911(4) 1_565
Na3 S3 2.922(3) 2_656
Na3 S5 2.934(3) 3_666
Na3 S8 3.047(3) .
Na3 Na2 3.692(4) 1_565
Na3 Eu1B 3.847(10) 1_565
Na3 Na1 3.883(4) 4_576
Na3 Eu1A 4.139(3) .
Na4 S7 2.887(3) 3_666
Na4 S10 2.902(4) 1_554
Na4 S10 2.906(4) 1_544
Na4 S7 2.914(3) 2_645
Na4 S6 2.937(3) 3_666
Na4 S1 3.054(3) 4_565
Na4 Na1 3.727(4) 4_565
Na4 Eu2B 3.868(10) 1_544
Na4 Na2 3.886(4) 4_565
Na4 Na1 3.923(4) 4_575
Na4 Na2 4.010(4) 1_554
Na4 Eu2A 4.116(3) 1_554
Eu1A Eu1B 0.791(12) .
Eu1A S2 2.9496(16) .
Eu1A S5 2.9584(19) 3_656
Eu1A S4 2.9708(17) 4_566
Eu1A S5 3.003(2) 3_666
Eu1A S4 3.0936(17) 1_556
Eu1A S4 3.1545(17) 3_666
Eu1A S5 3.1617(16) 1_556
Eu1A As1 3.6764(7) .
Eu1A Eu1A 3.7430(7) 3_667
Eu1A Eu1B 4.219(10) 3_657
Eu1B S5 2.225(11) 3_656
Eu1B S4 2.689(8) 4_566
Eu1B S2 3.012(8) .
Eu1B S5 3.067(8) 1_556
Eu1B S4 3.349(9) 1_556
Eu1B As1 3.659(8) .
Eu1B Eu1B 3.746(18) 3_657
Eu1B Na3 3.847(10) 1_545
Eu1B Eu1A 4.219(10) 3_657
Eu1B Eu1A 4.244(10) 3_667
Eu2A Eu2B 0.785(11) .
Eu2A S10 2.9500(16) .
Eu2A S6 2.9576(19) 3_677
Eu2A S9 2.9718(17) 4_576
Eu2A S6 3.001(2) 3_667
Eu2A S6 3.1612(16) 1_455
Eu2A S9 3.0965(17) 1_556
Eu2A S9 3.1578(17) 3_566
Eu2A As4 3.6718(8) 1_455
Eu2A As4 3.7035(8) 2_646
Eu2A Eu2A 3.7474(7) 3_567
Eu2A Na4 4.116(3) 1_556
Eu2B S6 2.226(11) 3_677
Eu2B S9 2.695(8) 4_576
Eu2B S6 3.061(8) 1_455
Eu2B S10 3.006(8) .
Eu2B S9 3.345(9) 1_556
Eu2B As4 3.649(8) 1_455
Eu2B Eu2B 3.743(18) 3_577
Eu2B Na4 3.868(10) 1_566
Eu2B Eu2A 4.219(10) 3_577
Eu2B Eu2A 4.240(10) 3_567
As1 S4 2.2237(19) 3_666
As1 S5 2.2375(17) 1_556
As1 S3 2.3337(17) .
As2 S1 2.2184(17) .
As2 S2 2.2336(17) .
As2 S3 2.3363(19) 2_646
As3 S8 2.2193(17) .
As3 S10 2.2363(17) .
As3 S7 2.333(2) 2_656
As4 S9 2.2251(19) 3_666
As4 S6 2.2365(17) .
As4 S7 2.3295(17) .
As4 Eu2B 3.649(8) 1_655
As4 Eu2A 3.6718(8) 1_655
As4 Eu2A 3.7035(8) 2_656
S1 Na2 2.844(3) 4_565
S1 Na1 2.895(4) 1_545
S1 Na4 3.054(3) 4_566
S2 Na3 2.911(4) 1_545
S3 As2 2.3363(19) 2_656
S3 Na3 2.901(3) 3_667
S3 Na3 2.922(3) 2_646
S3 Na1 2.925(3) 2_646
S4 As1 2.2237(19) 3_666
S4 Eu1B 2.689(8) 4_565
S4 Eu1A 2.9708(17) 4_565
S4 Eu1A 3.0936(17) 1_554
S4 Eu1A 3.1545(17) 3_666
S4 Eu1B 3.349(9) 1_554
S5 Eu1B 2.225(11) 3_656
S5 As1 2.2375(17) 1_554
S5 Na3 2.934(3) 3_666
S5 Eu1A 2.9584(19) 3_656
S5 Eu1A 3.0029(19) 3_666
S5 Eu1B 3.067(8) 1_554
S5 Eu1A 3.1617(16) 1_554
S6 Eu2B 2.226(11) 3_677
S6 Eu2A 2.9576(19) 3_677
S6 Eu2B 3.061(8) 1_655
S6 Eu2A 3.0014(19) 3_667
S6 Na4 2.937(3) 3_666
S6 Eu2A 3.1612(16) 1_655
S7 As3 2.333(2) 2_646
S7 Na4 2.887(3) 3_666
S7 Na4 2.914(3) 2_655
S7 Na2 2.943(3) 2_656
S8 Na1 2.873(3) 4_576
S8 Na2 2.942(4) 1_565
S9 As4 2.2251(19) 3_666
S9 Eu2B 2.695(8) 4_575
S9 Eu2A 2.9718(17) 4_575
S9 Eu2A 3.0965(17) 1_554
S9 Eu2A 3.1578(17) 3_566
S9 Eu2B 3.345(9) 1_554
S10 Na1 2.792(3) 4_576
S10 Na4 2.902(4) 1_556
S10 Na4 2.906(4) 1_566
